data_7222433
loop_
_publ_author_name
'Parkinson, N.G.'
'Wu Mawkuen'
'Hatton, P.D.'
'Howard, J.A.K.'
'Ritter, C.'
'Chien Fan, Z.'

_publ_section_title
;
 Crystal and magnetic structures of A2 Y Ru1-x Cux O6 with A = Sr, Ba and
 x = 0.05 to 0.15
;
_journal_name_full 'Journal of Materials Chemistry'
_journal_page_first 1468
_journal_page_last 1474
_journal_volume 13
_journal_year 2003
_chemical_formula_sum 'Cu0.15 O6 Ru0.85 Sr2 Y'
_chemical_name_systematic 'Sr2 Y (Ru0.85 Cu0.15 O6)'
_space_group_IT_number 14
_symmetry_space_group_name_Hall '-P 2yn'
_symmetry_space_group_name_H-M 'P 1 21/n 1'
_cell_angle_alpha 90
_cell_angle_beta 90.325
_cell_angle_gamma 90
_cell_formula_units_Z 2
_cell_length_a 5.75961
_cell_length_b 5.7787
_cell_length_c 8.14843
_cell_volume 271.200
_citation_journal_id_ASTM JMACEP
_cod_data_source_file Parkinson_JMACEP_2003_778.cif
_cod_data_source_block Cu0.15O6Ru0.85Sr2Y1
_cod_original_cell_volume 271.2003
_cod_original_sg_symbol_Hall '-P 2ybc (x-z,y,z)'
_cod_original_formula_sum 'Cu0.15 O6 Ru0.85 Sr2 Y1'
_cod_database_code 7222433

loop_
_symmetry_equiv_pos_as_xyz
x,y,z
-x+1/2,y+1/2,-z+1/2
-x,-y,-z
x-1/2,-y-1/2,z-1/2

loop_
_atom_site_label
_atom_site_type_symbol
_atom_site_fract_x
_atom_site_fract_y
_atom_site_fract_z
_atom_site_occupancy
_atom_site_U_iso_or_equiv
O1 O-2 0.302 0.2709 0.962 1 0.0
O3 O-2 0.9309 0.4843 0.7344 1 0.0
Ru1 Ru+5 0.5 0 0 0.85 0.0
Cu1 Cu+3 0.5 0 0 0.15 0.0
O2 O-2 0.2662 0.2983 0.5371 1 0.0
Sr1 Sr+2 0.0077 0.0302 0.7493 1 0.0
Y1 Y+3 0 0.5 0 1 0.0
